data_7111363
loop_
_publ_author_name
'Villanueva, Luis'
'Arroyo, Maribel'
'Bern&#xFFFD;s, Sylvain'
'Torrens, Hugo'

_publ_section_title
;
 Conversion of [Pt(SRf)2(PPh2 ? n(C6F5)n + 1)2] ( n = 0 or 1, Rf?C6HF4-4)
 through carbon?fluorine bond activation to
 [Pt(SRf)2(1,2-C6F4(SRf)-(PPh2))] and chiral
 [Pt(SRf)2(1,2-C6F4(SRf)(PPh(C6F5)))]Electronic Supplementary Information
 (ESI) available: experimental procedures and spectral data for all new
 compounds and crystallographic data for 5, 8 and 10.
 http://www.rsc.org/suppdata/cc/b4/b407328b/
;
_journal_issue 17
_journal_name_full 'Chemical Communications'
_journal_page_first 1942
_journal_page_last 1943
_journal_paper_doi 10.1039/b407328b
_journal_year 2004
_chemical_formula_moiety 'C36 H13 F16 P Pt S3'
_chemical_formula_sum 'C36 H13 F16 P Pt S3'
_chemical_formula_weight 1071.70
_space_group_IT_number 2
_symmetry_cell_setting triclinic
_symmetry_space_group_name_Hall '-P 1'
_symmetry_space_group_name_H-M 'P -1'
_atom_sites_solution_hydrogens geom
_atom_sites_solution_primary direct
_atom_sites_solution_secondary difmap
_audit_creation_date 2003-06-02
_audit_creation_method SHELXL-97
_cell_angle_alpha 102.108(10)
_cell_angle_beta 102.397(17)
_cell_angle_gamma 105.499(14)
_cell_formula_units_Z 2
_cell_length_a 11.945(3)
_cell_length_b 12.0754(14)
_cell_length_c 13.4898(18)
_cell_measurement_reflns_used 40
_cell_measurement_temperature 293(1)
_cell_measurement_theta_max 11.93
_cell_measurement_theta_min 2.12
_cell_volume 1756.0(6)
_computing_cell_refinement 'XSCAnS 2.21 (Fait, 1996)'
_computing_data_collection 'XSCAnS 2.21 (Fait, 1996)'
_computing_data_reduction 'XSCAnS 2.21 (Fait, 1996)'
_computing_molecular_graphics 'SHELXTL 5.10 (Sheldrick, 1998)'
_computing_publication_material 'SHELX97 (Sheldrick, 1997)'
_computing_structure_refinement 'SHELX97 (Sheldrick, 1997)'
_computing_structure_solution 'SHELXTL 5.10 (Sheldrick, 1998)'
_diffrn_ambient_temperature 293(1)
_diffrn_detector 'Scintillation counter'
_diffrn_measured_fraction_theta_full 0.987
_diffrn_measured_fraction_theta_max 0.987
_diffrn_measurement_device_type 'Bruker P4'
_diffrn_measurement_method '2\q/\w scans'
_diffrn_radiation_monochromator graphite
_diffrn_radiation_probe x-ray
_diffrn_radiation_type MoK\a
_diffrn_radiation_wavelength 0.71073
_diffrn_reflns_av_R_equivalents 0.0334
_diffrn_reflns_av_sigmaI/netI 0.0710
_diffrn_reflns_limit_h_max 14
_diffrn_reflns_limit_h_min -1
_diffrn_reflns_limit_k_max 13
_diffrn_reflns_limit_k_min -13
_diffrn_reflns_limit_l_max 15
_diffrn_reflns_limit_l_min -16
_diffrn_reflns_number 7081
_diffrn_reflns_theta_full 25.00
_diffrn_reflns_theta_max 25.00
_diffrn_reflns_theta_min 1.61
_diffrn_source 'fine-focus sealed tube'
_diffrn_source_current 30
_diffrn_source_power 1.5
_diffrn_source_voltage 50
_diffrn_standards_decay_% 6.92
_diffrn_standards_interval_count 97
_diffrn_standards_number 3
_exptl_absorpt_coefficient_mu 4.334
_exptl_absorpt_correction_T_max 0.531
_exptl_absorpt_correction_T_min 0.449
_exptl_absorpt_correction_type psi-scan
_exptl_absorpt_process_details '23 psi scans with XSCAnS 2.21 (Fait, 1996)'
_exptl_crystal_colour yellow
_exptl_crystal_density_diffrn 2.027
_exptl_crystal_density_method 'not measured'
_exptl_crystal_description prism
_exptl_crystal_F_000 1028
_exptl_crystal_size_max 0.5
_exptl_crystal_size_mid 0.2
_exptl_crystal_size_min 0.1
_refine_diff_density_max 1.266
_refine_diff_density_min -0.542
_refine_diff_density_rms 0.137
_refine_ls_extinction_method none
_refine_ls_goodness_of_fit_ref 1.167
_refine_ls_hydrogen_treatment constr
_refine_ls_matrix_type full
_refine_ls_number_parameters 514
_refine_ls_number_reflns 6109
_refine_ls_number_restraints 0
_refine_ls_restrained_S_all 1.167
_refine_ls_R_factor_all 0.0713
_refine_ls_R_factor_gt 0.0431
_refine_ls_shift/su_max 0.000
_refine_ls_shift/su_mean 0.000
_refine_ls_structure_factor_coef Fsqd
_refine_ls_weighting_details 'calc w=1/[\s^2^(Fo^2^)+(0.0352P)^2^+0.1215P] where P=(Fo^2^+2Fc^2^)/3'
_refine_ls_weighting_scheme calc
_refine_ls_wR_factor_gt 0.0807
_refine_ls_wR_factor_ref 0.1023
_reflns_number_gt 4627
_reflns_number_total 6109
_reflns_threshold_expression I>2\s(I)
_cod_data_source_file b407328bsup1.cif
_cod_data_source_block lv34
_cod_depositor_comments
;
The following automatic conversions were performed:

'_symmetry_cell_setting' value 'Triclinic' changed to 'triclinic'
according to /home/saulius/struct/CIF-dictionaries/cif_core.dic
dictionary named 'cif_core.dic' version 2.4.2 from 2011-04-26.

Automatic conversion script
Id: cif_fix_values 1891 2012-01-12 08:04:46Z andrius 
;
_cod_original_cell_volume 1755.9(5)
_cod_database_code 7111363

loop_
_symmetry_equiv_pos_as_xyz
'x, y, z'
'-x, -y, -z'

loop_
_atom_site_label
_atom_site_type_symbol
_atom_site_fract_x
_atom_site_fract_y
_atom_site_fract_z
_atom_site_U_iso_or_equiv
_atom_site_adp_type
_atom_site_occupancy
_atom_site_symmetry_multiplicity
_atom_site_calc_flag
_atom_site_refinement_flags
Pt1 Pt 0.14597(3) 0.20705(3) 0.22256(3) 0.03911(12) Uani 1 1 d .
P1 P 0.26666(19) 0.1410(2) 0.33257(17) 0.0411(5) Uani 1 1 d .
S1 S 0.1818(2) 0.0971(2) 0.08183(17) 0.0482(5) Uani 1 1 d .
S2 S 0.1194(2) 0.3263(2) 0.36670(17) 0.0519(6) Uani 1 1 d .
S3 S 0.0104(2) 0.2475(2) 0.08881(18) 0.0557(6) Uani 1 1 d .
C1 C 0.2914(8) 0.0349(7) 0.1392(7) 0.050(2) Uani 1 1 d .
C2 C 0.3314(7) 0.0533(7) 0.2484(6) 0.044(2) Uani 1 1 d .
C3 C 0.4146(8) -0.0002(8) 0.2827(8) 0.058(2) Uani 1 1 d .
F3 F 0.4589(6) 0.0136(6) 0.3862(5) 0.0834(18) Uani 1 1 d .
C4 C 0.4571(9) -0.0682(9) 0.2156(10) 0.073(3) Uani 1 1 d .
F4 F 0.5421(6) -0.1148(7) 0.2517(6) 0.105(2) Uani 1 1 d .
C5 C 0.4170(10) -0.0850(9) 0.1063(9) 0.072(3) Uani 1 1 d .
F5 F 0.4618(7) -0.1478(7) 0.0382(6) 0.108(2) Uani 1 1 d .
C6 C 0.3323(9) -0.0341(8) 0.0685(8) 0.058(3) Uani 1 1 d .
F6 F 0.2939(5) -0.0509(5) -0.0360(4) 0.0764(16) Uani 1 1 d .
C7 C 0.2759(8) 0.1960(8) 0.0286(6) 0.050(2) Uani 1 1 d .
C8 C 0.3871(8) 0.2806(8) 0.0886(7) 0.056(2) Uani 1 1 d .
F8 F 0.4251(5) 0.2976(5) 0.1921(4) 0.0671(15) Uani 1 1 d .
C9 C 0.4579(11) 0.3460(10) 0.0383(10) 0.076(3) Uani 1 1 d .
F9 F 0.5664(7) 0.4257(7) 0.1002(7) 0.119(3) Uani 1 1 d .
C10 C 0.4220(14) 0.3329(12) -0.0681(11) 0.090(4) Uani 1 1 d .
H10A H 0.4717 0.3773 -0.1002 0.108 Uiso 1 1 calc R
C11 C 0.3127(14) 0.2541(13) -0.1245(9) 0.083(4) Uani 1 1 d .
F11 F 0.2742(8) 0.2374(8) -0.2298(5) 0.125(3) Uani 1 1 d .
C12 C 0.2395(11) 0.1827(11) -0.0807(8) 0.073(3) Uani 1 1 d .
F12 F 0.1338(7) 0.1040(6) -0.1386(4) 0.098(2) Uani 1 1 d .
C13 C 0.1917(8) 0.0345(8) 0.3950(6) 0.049(2) Uani 1 1 d .
C14 C 0.0706(9) -0.0252(9) 0.3515(7) 0.066(3) Uani 1 1 d .
H14A H 0.0266 -0.0078 0.2945 0.080 Uiso 1 1 calc R
C15 C 0.0136(11) -0.1135(10) 0.3946(10) 0.089(4) Uani 1 1 d .
H15A H -0.0690 -0.1548 0.3657 0.107 Uiso 1 1 calc R
C16 C 0.0754(11) -0.1386(11) 0.4751(10) 0.093(4) Uani 1 1 d .
H16A H 0.0372 -0.1996 0.5008 0.111 Uiso 1 1 calc R
C17 C 0.1946(12) -0.0758(12) 0.5207(10) 0.095(4) Uani 1 1 d .
H17A H 0.2369 -0.0922 0.5792 0.114 Uiso 1 1 calc R
C18 C 0.2538(10) 0.0115(10) 0.4820(8) 0.081(3) Uani 1 1 d .
H18A H 0.3355 0.0549 0.5145 0.097 Uiso 1 1 calc R
C19 C 0.3934(7) 0.2514(7) 0.4382(6) 0.045(2) Uani 1 1 d .
C20 C 0.5085(8) 0.2896(8) 0.4277(7) 0.057(2) Uani 1 1 d .
H20A H 0.5250 0.2553 0.3663 0.069 Uiso 1 1 calc R
C21 C 0.5996(9) 0.3792(10) 0.5087(8) 0.078(3) Uani 1 1 d .
H21A H 0.6777 0.4042 0.5022 0.093 Uiso 1 1 calc R
C22 C 0.5763(10) 0.4290(11) 0.5949(9) 0.083(4) Uani 1 1 d .
H22A H 0.6381 0.4905 0.6479 0.100 Uiso 1 1 calc R
C23 C 0.4612(11) 0.3922(10) 0.6091(8) 0.074(3) Uani 1 1 d .
H23A H 0.4469 0.4271 0.6715 0.089 Uiso 1 1 calc R
C24 C 0.3696(9) 0.3039(9) 0.5300(7) 0.063(3) Uani 1 1 d .
H24A H 0.2919 0.2791 0.5376 0.076 Uiso 1 1 calc R
C25 C -0.0250(7) 0.3448(8) 0.3319(6) 0.042(2) Uani 1 1 d .
C26 C -0.0340(8) 0.4583(8) 0.3574(6) 0.048(2) Uani 1 1 d .
F26 F 0.0672(5) 0.5549(5) 0.3992(4) 0.0705(15) Uani 1 1 d .
C27 C -0.1435(10) 0.4768(9) 0.3390(8) 0.058(2) Uani 1 1 d .
F27 F -0.1475(6) 0.5892(5) 0.3623(5) 0.0885(19) Uani 1 1 d .
C28 C -0.2487(9) 0.3850(10) 0.2969(8) 0.065(3) Uani 1 1 d .
H28A H -0.3231 0.3981 0.2839 0.078 Uiso 1 1 calc R
C29 C -0.2416(8) 0.2725(9) 0.2742(7) 0.058(2) Uani 1 1 d .
F29 F -0.3446(5) 0.1738(6) 0.2319(5) 0.090(2) Uani 1 1 d .
C30 C -0.1332(8) 0.2498(8) 0.2903(7) 0.050(2) Uani 1 1 d .
F30 F -0.1314(5) 0.1373(5) 0.2664(4) 0.0666(15) Uani 1 1 d .
C31 C 0.0402(10) 0.4039(9) 0.1187(7) 0.059(3) Uani 1 1 d .
C32 C 0.1555(11) 0.4872(10) 0.1494(8) 0.070(3) Uani 1 1 d .
F32 F 0.2522(5) 0.4510(5) 0.1532(5) 0.0821(17) Uani 1 1 d .
C33 C 0.1739(17) 0.6106(12) 0.1718(10) 0.102(5) Uani 1 1 d .
F33 F 0.2878(11) 0.6840(7) 0.1976(7) 0.153(4) Uani 1 1 d .
C34 C 0.084(2) 0.6541(16) 0.1645(12) 0.131(7) Uani 1 1 d .
H34B H 0.0983 0.7363 0.1799 0.158 Uiso 1 1 calc R
C35 C -0.034(2) 0.5731(18) 0.1329(12) 0.117(6) Uani 1 1 d .
F35 F -0.1345(10) 0.6061(10) 0.1213(8) 0.172(5) Uani 1 1 d .
C36 C -0.0544(13) 0.4501(13) 0.1102(9) 0.086(4) Uani 1 1 d .
F36 F -0.1696(8) 0.3736(9) 0.0769(6) 0.114(3) Uani 1 1 d .

loop_
_atom_site_aniso_label
_atom_site_aniso_U_11
_atom_site_aniso_U_22
_atom_site_aniso_U_33
_atom_site_aniso_U_23
_atom_site_aniso_U_13
_atom_site_aniso_U_12
Pt1 0.03234(17) 0.04245(19) 0.04046(18) 0.01202(13) 0.00540(12) 0.01274(13)
P1 0.0332(11) 0.0459(13) 0.0420(12) 0.0155(10) 0.0050(9) 0.0114(10)
S1 0.0402(12) 0.0551(14) 0.0417(12) 0.0052(10) 0.0017(10) 0.0179(11)
S2 0.0450(13) 0.0634(15) 0.0442(12) 0.0082(11) 0.0072(10) 0.0224(12)
S3 0.0514(14) 0.0674(16) 0.0487(13) 0.0175(11) 0.0016(11) 0.0294(12)
C1 0.040(5) 0.038(5) 0.067(6) 0.009(4) 0.010(5) 0.014(4)
C2 0.039(5) 0.037(4) 0.051(5) 0.015(4) 0.003(4) 0.009(4)
C3 0.049(6) 0.052(6) 0.073(7) 0.023(5) 0.006(5) 0.020(5)
F3 0.083(4) 0.098(5) 0.074(4) 0.030(3) 0.001(3) 0.051(4)
C4 0.063(7) 0.066(7) 0.102(9) 0.024(6) 0.018(6) 0.045(6)
F4 0.091(5) 0.118(6) 0.127(6) 0.036(5) 0.021(4) 0.077(5)
C5 0.072(7) 0.067(7) 0.082(8) 0.007(6) 0.023(6) 0.043(6)
F5 0.110(6) 0.118(6) 0.108(5) 0.007(4) 0.035(4) 0.073(5)
C6 0.055(6) 0.057(6) 0.061(6) 0.012(5) 0.010(5) 0.025(5)
F6 0.084(4) 0.076(4) 0.064(4) 0.000(3) 0.019(3) 0.036(3)
C7 0.050(5) 0.068(6) 0.039(5) 0.019(4) 0.013(4) 0.030(5)
C8 0.050(6) 0.058(6) 0.061(6) 0.017(5) 0.018(5) 0.017(5)
F8 0.057(3) 0.075(4) 0.051(3) 0.020(3) -0.002(3) 0.005(3)
C9 0.073(8) 0.076(8) 0.086(8) 0.036(7) 0.021(7) 0.025(7)
F9 0.093(5) 0.104(6) 0.150(7) 0.068(5) 0.028(5) -0.003(5)
C10 0.114(11) 0.096(10) 0.108(11) 0.067(8) 0.058(9) 0.058(9)
C11 0.116(11) 0.118(11) 0.069(8) 0.058(8) 0.055(8) 0.077(9)
F11 0.173(8) 0.189(8) 0.063(4) 0.069(5) 0.047(5) 0.102(7)
C12 0.079(8) 0.090(8) 0.055(6) 0.012(6) 0.006(6) 0.054(7)
F12 0.107(5) 0.117(5) 0.046(3) 0.006(3) -0.012(4) 0.037(5)
C13 0.051(5) 0.050(5) 0.047(5) 0.022(4) 0.012(4) 0.016(4)
C14 0.054(6) 0.070(7) 0.058(6) 0.021(5) -0.003(5) 0.004(5)
C15 0.070(8) 0.074(8) 0.095(9) 0.029(7) 0.010(7) -0.013(6)
C16 0.080(9) 0.081(8) 0.107(10) 0.058(8) 0.014(8) -0.005(7)
C17 0.094(10) 0.113(10) 0.089(9) 0.072(8) 0.019(8) 0.026(8)
C18 0.060(7) 0.098(8) 0.083(7) 0.061(7) 0.007(6) 0.006(6)
C19 0.041(5) 0.048(5) 0.043(5) 0.014(4) 0.007(4) 0.014(4)
C20 0.042(5) 0.071(6) 0.052(5) 0.023(5) 0.007(4) 0.008(5)
C21 0.049(6) 0.093(8) 0.056(7) 0.020(6) -0.005(5) -0.015(6)
C22 0.060(8) 0.090(9) 0.062(7) 0.016(6) -0.018(6) -0.003(6)
C23 0.081(8) 0.080(8) 0.045(6) 0.002(5) 0.004(6) 0.025(7)
C24 0.051(6) 0.069(7) 0.057(6) 0.011(5) 0.002(5) 0.016(5)
C25 0.040(5) 0.055(6) 0.036(4) 0.014(4) 0.014(4) 0.018(4)
C26 0.055(6) 0.050(6) 0.038(5) 0.012(4) 0.012(4) 0.013(5)
F26 0.067(4) 0.054(3) 0.077(4) 0.009(3) 0.013(3) 0.013(3)
C27 0.070(7) 0.057(6) 0.063(6) 0.020(5) 0.032(6) 0.034(6)
F27 0.104(5) 0.071(4) 0.110(5) 0.023(4) 0.041(4) 0.054(4)
C28 0.054(6) 0.086(8) 0.070(7) 0.028(6) 0.021(5) 0.040(6)
C29 0.040(5) 0.071(7) 0.054(6) 0.008(5) 0.017(4) 0.008(5)
F29 0.042(3) 0.100(5) 0.111(5) 0.011(4) 0.026(3) 0.005(3)
C30 0.053(6) 0.050(5) 0.054(5) 0.021(4) 0.021(5) 0.019(5)
F30 0.065(4) 0.050(3) 0.080(4) 0.012(3) 0.023(3) 0.014(3)
C31 0.083(7) 0.077(7) 0.045(5) 0.032(5) 0.027(5) 0.054(6)
C32 0.093(9) 0.066(7) 0.062(6) 0.024(5) 0.023(6) 0.041(7)
F32 0.071(4) 0.066(4) 0.094(4) 0.020(3) 0.003(3) 0.017(3)
C33 0.159(15) 0.071(9) 0.081(9) 0.036(7) 0.021(9) 0.046(11)
F33 0.190(10) 0.072(5) 0.149(8) 0.040(5) -0.005(7) 0.002(6)
C34 0.26(3) 0.106(13) 0.090(11) 0.058(10) 0.072(15) 0.116(16)
C35 0.209(19) 0.153(16) 0.095(11) 0.080(11) 0.087(13) 0.158(15)
F35 0.272(12) 0.230(10) 0.172(8) 0.130(8) 0.137(9) 0.219(10)
C36 0.112(11) 0.129(11) 0.072(7) 0.063(8) 0.050(8) 0.081(10)
F36 0.110(6) 0.196(9) 0.119(6) 0.099(6) 0.067(5) 0.115(6)

loop_
_atom_type_symbol
_atom_type_description
_atom_type_scat_dispersion_real
_atom_type_scat_dispersion_imag
_atom_type_scat_source
C C 0.0033 0.0016 'International Tables Vol C Tables 4.2.6.8 and 6.1.1.4'
H H 0.0000 0.0000 'International Tables Vol C Tables 4.2.6.8 and 6.1.1.4'
F F 0.0171 0.0103 'International Tables Vol C Tables 4.2.6.8 and 6.1.1.4'
P P 0.1023 0.0942 'International Tables Vol C Tables 4.2.6.8 and 6.1.1.4'
S S 0.1246 0.1234 'International Tables Vol C Tables 4.2.6.8 and 6.1.1.4'
Pt Pt -1.7033 8.3905 'International Tables Vol C Tables 4.2.6.8 and 6.1.1.4'

loop_
_geom_angle_atom_site_label_1
_geom_angle_atom_site_label_2
_geom_angle_atom_site_label_3
_geom_angle
P1 Pt1 S1 89.91(8)
P1 Pt1 S2 89.64(8)
S1 Pt1 S2 176.91(9)
P1 Pt1 S3 171.40(8)
S1 Pt1 S3 83.06(8)
S2 Pt1 S3 97.65(8)
C19 P1 C13 105.5(4)
C19 P1 C2 106.5(4)
C13 P1 C2 103.1(4)
C19 P1 Pt1 118.2(3)
C13 P1 Pt1 116.8(3)
C2 P1 Pt1 105.4(3)
C7 S1 C1 98.4(4)
C7 S1 Pt1 109.0(3)
C1 S1 Pt1 104.5(3)
C25 S2 Pt1 109.7(3)
C31 S3 Pt1 108.6(3)
C6 C1 C2 122.2(8)
C6 C1 S1 115.9(7)
C2 C1 S1 121.8(7)
C3 C2 C1 116.4(8)
C3 C2 P1 125.6(7)
C1 C2 P1 118.1(6)
F3 C3 C4 116.5(8)
F3 C3 C2 120.5(9)
C4 C3 C2 123.1(9)
F4 C4 C3 121.7(10)
F4 C4 C5 118.3(10)
C3 C4 C5 119.9(9)
F5 C5 C6 119.9(10)
F5 C5 C4 121.2(9)
C6 C5 C4 118.8(9)
F6 C6 C5 118.5(9)
F6 C6 C1 121.9(8)
C5 C6 C1 119.5(9)
C8 C7 C12 118.1(9)
C8 C7 S1 123.2(7)
C12 C7 S1 118.5(8)
F8 C8 C9 120.6(9)
F8 C8 C7 120.6(8)
C9 C8 C7 118.8(9)
C10 C9 F9 120.7(11)
C10 C9 C8 122.8(12)
F9 C9 C8 116.5(10)
C11 C10 C9 117.8(12)
C10 C11 F11 119.7(12)
C10 C11 C12 122.6(11)
F11 C11 C12 117.5(13)
F12 C12 C11 121.3(11)
F12 C12 C7 118.9(11)
C11 C12 C7 119.7(11)
C14 C13 C18 119.7(9)
C14 C13 P1 118.2(7)
C18 C13 P1 122.1(7)
C13 C14 C15 118.6(9)
C16 C15 C14 121.0(11)
C15 C16 C17 120.0(10)
C16 C17 C18 121.0(11)
C13 C18 C17 119.4(10)
C20 C19 C24 119.7(8)
C20 C19 P1 122.6(7)
C24 C19 P1 117.6(7)
C19 C20 C21 119.8(10)
C22 C21 C20 120.3(11)
C21 C22 C23 121.8(10)
C24 C23 C22 119.0(10)
C23 C24 C19 119.5(10)
C26 C25 C30 116.6(8)
C26 C25 S2 119.4(7)
C30 C25 S2 123.6(7)
F26 C26 C27 118.1(9)
F26 C26 C25 120.0(8)
C27 C26 C25 121.8(9)
F27 C27 C28 118.7(9)
F27 C27 C26 119.6(10)
C28 C27 C26 121.7(9)
C27 C28 C29 117.3(9)
C28 C29 F29 121.0(9)
C28 C29 C30 123.0(9)
F29 C29 C30 116.0(9)
F30 C30 C29 120.6(8)
F30 C30 C25 119.8(8)
C29 C30 C25 119.6(9)
C36 C31 C32 115.8(11)
C36 C31 S3 120.2(10)
C32 C31 S3 124.0(7)
F32 C32 C31 120.2(9)
F32 C32 C33 118.1(13)
C31 C32 C33 121.6(12)
C34 C33 F33 120.2(15)
C34 C33 C32 122.4(17)
F33 C33 C32 117.4(15)
C33 C34 C35 118.0(16)
F35 C35 C36 115.8(19)
F35 C35 C34 123.8(17)
C36 C35 C34 120.3(14)
F36 C36 C35 119.2(13)
F36 C36 C31 118.9(12)
C35 C36 C31 121.8(15)

loop_
_geom_bond_atom_site_label_1
_geom_bond_atom_site_label_2
_geom_bond_distance
Pt1 P1 2.261(2)
Pt1 S1 2.268(2)
Pt1 S2 2.300(2)
Pt1 S3 2.378(2)
P1 C19 1.816(8)
P1 C13 1.824(8)
P1 C2 1.822(9)
S1 C7 1.787(9)
S1 C1 1.792(9)
S2 C25 1.775(8)
S3 C31 1.765(10)
C1 C6 1.388(12)
C1 C2 1.397(12)
C2 C3 1.374(11)
C3 F3 1.340(11)
C3 C4 1.364(14)
C4 F4 1.339(11)
C4 C5 1.401(15)
C5 F5 1.357(11)
C5 C6 1.380(13)
C6 F6 1.337(10)
C7 C8 1.389(12)
C7 C12 1.406(13)
C8 F8 1.325(10)
C8 C9 1.384(14)
C9 C10 1.369(16)
C9 F9 1.354(12)
C10 C11 1.339(17)
C11 F11 1.349(12)
C11 C12 1.374(16)
C12 F12 1.316(12)
C13 C14 1.363(12)
C13 C18 1.370(12)
C14 C15 1.409(14)
C15 C16 1.315(15)
C16 C17 1.353(15)
C17 C18 1.370(14)
C19 C20 1.376(12)
C19 C24 1.392(12)
C20 C21 1.383(13)
C21 C22 1.315(15)
C22 C23 1.395(15)
C23 C24 1.367(13)
C25 C26 1.381(12)
C25 C30 1.388(12)
C26 F26 1.348(10)
C26 C27 1.365(13)
C27 F27 1.343(11)
C27 C28 1.347(13)
C28 C29 1.358(13)
C29 F29 1.375(10)
C29 C30 1.375(13)
C30 F30 1.336(10)
C31 C36 1.383(14)
C31 C32 1.385(14)
C32 F32 1.336(12)
C32 C33 1.403(16)
C33 C34 1.31(2)
C33 F33 1.334(17)
C34 C35 1.40(2)
C35 F35 1.346(16)
C35 C36 1.39(2)
C36 F36 1.352(15)

loop_
_geom_torsion_atom_site_label_1
_geom_torsion_atom_site_label_2
_geom_torsion_atom_site_label_3
_geom_torsion_atom_site_label_4
_geom_torsion
S1 Pt1 P1 C19 124.0(3)
S2 Pt1 P1 C19 -52.9(3)
S3 Pt1 P1 C19 159.0(6)
S1 Pt1 P1 C13 -108.4(3)
S2 Pt1 P1 C13 74.6(3)
S3 Pt1 P1 C13 -73.4(7)
S1 Pt1 P1 C2 5.2(3)
S2 Pt1 P1 C2 -171.7(3)
S3 Pt1 P1 C2 40.2(7)
P1 Pt1 S1 C7 -109.1(3)
S2 Pt1 S1 C7 -27.6(17)
S3 Pt1 S1 C7 75.9(3)
P1 Pt1 S1 C1 -4.7(3)
S2 Pt1 S1 C1 76.8(17)
S3 Pt1 S1 C1 -179.8(3)
P1 Pt1 S2 C25 -150.2(3)
S1 Pt1 S2 C25 128.3(16)
S3 Pt1 S2 C25 25.2(3)
P1 Pt1 S3 C31 -164.7(6)
S1 Pt1 S3 C31 -129.4(4)
S2 Pt1 S3 C31 47.5(4)
C7 S1 C1 C6 -65.6(8)
Pt1 S1 C1 C6 -177.9(6)
C7 S1 C1 C2 115.4(7)
Pt1 S1 C1 C2 3.2(8)
C6 C1 C2 C3 0.5(13)
S1 C1 C2 C3 179.3(6)
C6 C1 C2 P1 -177.7(7)
S1 C1 C2 P1 1.1(10)
C19 P1 C2 C3 50.8(8)
C13 P1 C2 C3 -60.0(8)
Pt1 P1 C2 C3 177.1(7)
C19 P1 C2 C1 -131.2(7)
C13 P1 C2 C1 118.0(7)
Pt1 P1 C2 C1 -4.9(7)
C1 C2 C3 F3 179.3(8)
P1 C2 C3 F3 -2.6(13)
C1 C2 C3 C4 -0.3(14)
P1 C2 C3 C4 177.8(8)
F3 C3 C4 F4 -2.6(15)
C2 C3 C4 F4 177.0(9)
F3 C3 C4 C5 -178.8(9)
C2 C3 C4 C5 0.8(16)
F4 C4 C5 F5 0.7(17)
C3 C4 C5 F5 177.0(10)
F4 C4 C5 C6 -177.9(9)
C3 C4 C5 C6 -1.5(17)
F5 C5 C6 F6 1.8(15)
C4 C5 C6 F6 -179.7(9)
F5 C5 C6 C1 -176.8(9)
C4 C5 C6 C1 1.7(16)
C2 C1 C6 F6 -179.8(8)
S1 C1 C6 F6 1.3(12)
C2 C1 C6 C5 -1.2(14)
S1 C1 C6 C5 179.9(8)
C1 S1 C7 C8 -53.7(8)
Pt1 S1 C7 C8 54.8(8)
C1 S1 C7 C12 122.1(8)
Pt1 S1 C7 C12 -129.3(7)
C12 C7 C8 F8 179.3(8)
S1 C7 C8 F8 -4.8(13)
C12 C7 C8 C9 -1.4(14)
S1 C7 C8 C9 174.5(8)
F8 C8 C9 C10 -179.1(10)
C7 C8 C9 C10 1.6(17)
F8 C8 C9 F9 0.5(15)
C7 C8 C9 F9 -178.8(9)
F9 C9 C10 C11 -178.8(11)
C8 C9 C10 C11 0.8(18)
C9 C10 C11 F11 -179.3(10)
C9 C10 C11 C12 -3.4(19)
C10 C11 C12 F12 -178.3(11)
F11 C11 C12 F12 -2.4(16)
C10 C11 C12 C7 3.6(17)
F11 C11 C12 C7 179.6(9)
C8 C7 C12 F12 -179.2(8)
S1 C7 C12 F12 4.7(12)
C8 C7 C12 C11 -1.1(14)
S1 C7 C12 C11 -177.2(8)
C19 P1 C13 C14 152.0(8)
C2 P1 C13 C14 -96.5(8)
Pt1 P1 C13 C14 18.5(9)
C19 P1 C13 C18 -29.4(10)
C2 P1 C13 C18 82.1(9)
Pt1 P1 C13 C18 -162.9(8)
C18 C13 C14 C15 -3.0(16)
P1 C13 C14 C15 175.7(9)
C13 C14 C15 C16 -0.1(19)
C14 C15 C16 C17 3(2)
C15 C16 C17 C18 -2(2)
C14 C13 C18 C17 3.5(17)
P1 C13 C18 C17 -175.1(10)
C16 C17 C18 C13 -1(2)
C13 P1 C19 C20 133.1(8)
C2 P1 C19 C20 24.1(8)
Pt1 P1 C19 C20 -94.1(7)
C13 P1 C19 C24 -51.0(8)
C2 P1 C19 C24 -160.1(7)
Pt1 P1 C19 C24 81.7(7)
C24 C19 C20 C21 0.4(14)
P1 C19 C20 C21 176.2(8)
C19 C20 C21 C22 -1.0(16)
C20 C21 C22 C23 1.6(18)
C21 C22 C23 C24 -1.7(18)
C22 C23 C24 C19 1.1(15)
C20 C19 C24 C23 -0.5(14)
P1 C19 C24 C23 -176.5(8)
Pt1 S2 C25 C26 -131.2(6)
Pt1 S2 C25 C30 56.3(7)
C30 C25 C26 F26 179.3(7)
S2 C25 C26 F26 6.3(11)
C30 C25 C26 C27 -2.5(12)
S2 C25 C26 C27 -175.5(7)
F26 C26 C27 F27 0.3(13)
C25 C26 C27 F27 -178.0(8)
F26 C26 C27 C28 179.6(8)
C25 C26 C27 C28 1.4(14)
F27 C27 C28 C29 180.0(8)
C26 C27 C28 C29 0.6(15)
C27 C28 C29 F29 179.5(8)
C27 C28 C29 C30 -1.4(15)
C28 C29 C30 F30 -179.9(8)
F29 C29 C30 F30 -0.7(13)
C28 C29 C30 C25 0.3(14)
F29 C29 C30 C25 179.4(8)
C26 C25 C30 F30 -178.2(7)
S2 C25 C30 F30 -5.5(11)
C26 C25 C30 C29 1.6(12)
S2 C25 C30 C29 174.3(7)
Pt1 S3 C31 C36 -135.4(7)
Pt1 S3 C31 C32 45.9(9)
C36 C31 C32 F32 -175.6(9)
S3 C31 C32 F32 3.2(13)
C36 C31 C32 C33 0.9(15)
S3 C31 C32 C33 179.7(8)
F32 C32 C33 C34 176.2(12)
C31 C32 C33 C34 -0.3(19)
F32 C32 C33 F33 -1.5(16)
C31 C32 C33 F33 -178.0(10)
F33 C33 C34 C35 177.5(13)
C32 C33 C34 C35 0(2)
C33 C34 C35 F35 -179.2(12)
C33 C34 C35 C36 0(2)
F35 C35 C36 F36 1.2(17)
C34 C35 C36 F36 -178.1(12)
F35 C35 C36 C31 179.9(10)
C34 C35 C36 C31 1(2)
C32 C31 C36 F36 177.7(9)
S3 C31 C36 F36 -1.2(13)
C32 C31 C36 C35 -1.0(15)
S3 C31 C36 C35 -179.9(9)
